data_7052669
loop_
_publ_author_name
'Louvain, Nicolas'
'Takashima, Yohei'
'Kitagawa, Susumu'
'Furukawa, Shuhei'

_publ_section_title
;
 Thermodynamically controlled coordination-engineering of novel 2D
 cadmium thiolate coordination polymers
;
_journal_issue 6
_journal_name_full 'New Journal of Chemistry'
_journal_page_first 1265
_journal_paper_doi 10.1039/c1nj20042a
_journal_volume 35
_journal_year 2011
_chemical_compound_source 'synthesis as described'
_chemical_formula_analytical 'C33 H44 Cd2 N6 S4'
_chemical_formula_moiety 'C66 H88 Cd4 N12 S8'
_chemical_formula_sum 'C66 H88 Cd4 N12 S8'
_chemical_formula_weight 1755.67
_chemical_name_systematic
;
?
;
_space_group_IT_number 2
_symmetry_cell_setting triclinic
_symmetry_Int_Tables_number 2
_symmetry_space_group_name_Hall '-P 1'
_symmetry_space_group_name_H-M 'P -1'
_atom_sites_solution_hydrogens geom
_atom_sites_solution_primary direct
_atom_sites_solution_secondary difmap
_audit_creation_date 2011-04-06T17:08:53-00:00
_audit_creation_method 'WinGX routine CIF_UPDATE'
_cell_angle_alpha 87.968(3)
_cell_angle_beta 83.848(3)
_cell_angle_gamma 85.414(3)
_cell_formula_units_Z 2
_cell_length_a 9.3757(11)
_cell_length_b 16.437(2)
_cell_length_c 23.660(3)
_cell_measurement_reflns_used 7867
_cell_measurement_temperature 93.15
_cell_measurement_theta_max 22.488
_cell_measurement_theta_min 1.4958
_cell_measurement_wavelength 0.71073
_cell_volume 3612.3(8)
_computing_cell_refinement 'CrystalClear (Rigaku Inc., 2007)'
_computing_data_collection 'CrystalClear (Rigaku Inc., 2007)'
_computing_data_reduction 'CrystalClear (Rigaku Inc., 2007)'
_computing_molecular_graphics 'Ortep-3 for Windows (Farrugia, 1997)'
_computing_publication_material 'WinGX publication routines (Farrugia, 1999)'
_computing_structure_refinement 'SHELXL-97 (Sheldrick, 1997)'
_computing_structure_solution 'SIR92 (Sirware)'
_diffrn_ambient_temperature 93.15
_diffrn_detector_area_resol_mean 28.5714
_diffrn_measured_fraction_theta_full 0.986
_diffrn_measured_fraction_theta_max 0.986
_diffrn_measurement_device
;
Saturn724+ (4x4 bin mode)
;
_diffrn_measurement_method dtprofit.ref
_diffrn_orient_matrix_type d*Trek
_diffrn_orient_matrix_UB_11 0.1038
_diffrn_orient_matrix_UB_12 -0.0114
_diffrn_orient_matrix_UB_13 0.026
_diffrn_orient_matrix_UB_21 -0.0162
_diffrn_orient_matrix_UB_22 -0.0549
_diffrn_orient_matrix_UB_23 0.0212
_diffrn_orient_matrix_UB_31 0.0036
_diffrn_orient_matrix_UB_32 -0.0151
_diffrn_orient_matrix_UB_33 -0.0396
_diffrn_radiation_detector CCD
_diffrn_radiation_monochromator Confocal
_diffrn_radiation_probe x-ray
_diffrn_radiation_source 'Rotating anode'
_diffrn_radiation_type MoK\a
_diffrn_radiation_wavelength 0.71073
_diffrn_reflns_av_R_equivalents 0.0242
_diffrn_reflns_av_unetI/netI 0.0413
_diffrn_reflns_limit_h_max 10
_diffrn_reflns_limit_h_min -9
_diffrn_reflns_limit_k_max 17
_diffrn_reflns_limit_k_min -17
_diffrn_reflns_limit_l_max 25
_diffrn_reflns_limit_l_min -25
_diffrn_reflns_number 19482
_diffrn_reflns_reduction_process 'Lp corrections applied'
_diffrn_reflns_theta_full 22.48
_diffrn_reflns_theta_max 22.48
_diffrn_reflns_theta_min 1.5
_diffrn_source_current 40.0000
_diffrn_source_power 2.0000
_diffrn_source_voltage 50.0000
_exptl_absorpt_coefficient_mu 1.441
_exptl_absorpt_correction_T_max 1
_exptl_absorpt_correction_T_min 0.8542
_exptl_absorpt_correction_type multi-scan
_exptl_absorpt_process_details
;
ABSORPTION CORRECTION (EMPIRICAL)
R. H. Blessing, Acta Crystallogr., Sect A 1995, 51, 33-38.
;
_exptl_crystal_colour Colorless
_exptl_crystal_density_diffrn 1.609
_exptl_crystal_density_method 'not measured'
_exptl_crystal_description Prism
_exptl_crystal_F_000 1764
_exptl_crystal_size_max 0.2
_exptl_crystal_size_mid 0.14
_exptl_crystal_size_min 0.09
_refine_diff_density_max 0.88
_refine_diff_density_min -0.448
_refine_diff_density_rms 0.096
_refine_ls_extinction_method none
_refine_ls_goodness_of_fit_ref 1.1
_refine_ls_hydrogen_treatment constr
_refine_ls_matrix_type full
_refine_ls_number_parameters 839
_refine_ls_number_reflns 9279
_refine_ls_number_restraints 0
_refine_ls_restrained_S_all 1.1
_refine_ls_R_factor_all 0.0399
_refine_ls_R_factor_gt 0.0354
_refine_ls_shift/su_max 0.001
_refine_ls_shift/su_mean 0
_refine_ls_structure_factor_coef Fsqd
_refine_ls_weighting_details 'calc w=1/[\s^2^(Fo^2^)+(0.0238P)^2^+12.2438P] where P=(Fo^2^+2Fc^2^)/3'
_refine_ls_weighting_scheme calc
_refine_ls_wR_factor_gt 0.0792
_refine_ls_wR_factor_ref 0.0808
_reflns_number_gt 8029
_reflns_number_total 9279
_reflns_threshold_expression >2sigma(I)
_cod_data_source_file c1nj20042a.txt
_cod_data_source_block 2
_cod_depositor_comments
;
The following automatic conversions were performed:

'_exptl_absorpt_correction_type' value 'Multi-scan' changed to
'multi-scan' according to
/home/saulius/struct/CIF-dictionaries/cif_core.dic dictionary named
'cif_core.dic' version 2.4.1 from 2010-06-29.

Automatic conversion script
Id: cif_fix_values 1715 2011-07-08 13:25:40Z adriana 
;
_cod_original_cell_volume 3612.2(8)
_cod_original_sg_symbol_Hall '-P -1'
_cod_original_sg_symbol_H-M P-1
_cod_database_code 7052669

loop_
_symmetry_equiv_pos_as_xyz
'x, y, z'
'-x, -y, -z'

loop_
_atom_site_label
_atom_site_type_symbol
_atom_site_fract_x
_atom_site_fract_y
_atom_site_fract_z
_atom_site_U_iso_or_equiv
_atom_site_adp_type
_atom_site_occupancy
_atom_site_symmetry_multiplicity
_atom_site_calc_flag
_atom_site_refinement_flags
_atom_site_disorder_assembly
_atom_site_disorder_group
C1 C 1.5491(5) 0.1228(3) 0.3046(2) 0.0155(12) Uani 1 1 d . . .
C2 C 1.4847(5) 0.1964(3) 0.3275(2) 0.0184(12) Uani 1 1 d . . .
H2 H 1.4165 0.2269 0.3082 0.022 Uiso 1 1 calc R . .
C3 C 1.5203(5) 0.2241(3) 0.3777(2) 0.0173(12) Uani 1 1 d . . .
H3 H 1.4776 0.2737 0.3911 0.021 Uiso 1 1 calc R . .
C4 C 1.6190(5) 0.1796(3) 0.4093(2) 0.0149(12) Uani 1 1 d . . .
C5 C 1.6742(5) 0.1036(3) 0.3889(2) 0.0164(12) Uani 1 1 d . . .
H5 H 1.7344 0.0703 0.4102 0.02 Uiso 1 1 calc R . .
C6 C 1.6404(5) 0.0769(3) 0.3372(2) 0.0160(12) Uani 1 1 d . . .
H6 H 1.6807 0.0266 0.3242 0.019 Uiso 1 1 calc R . .
C7 C 1.6684(5) 0.2154(3) 0.4592(2) 0.0181(12) Uani 1 1 d . . .
C8 C 1.6925(5) 0.2989(3) 0.4585(2) 0.0182(12) Uani 1 1 d . . .
H8 H 1.6764 0.3309 0.4262 0.022 Uiso 1 1 calc R . .
C9 C 1.7395(5) 0.3346(3) 0.5046(2) 0.0175(12) Uani 1 1 d . . .
H9 H 1.7553 0.3898 0.5027 0.021 Uiso 1 1 calc R . .
C10 C 1.7634(5) 0.2884(3) 0.5539(2) 0.0155(12) Uani 1 1 d . A .
C11 C 1.7415(5) 0.2053(3) 0.5549(2) 0.0171(12) Uani 1 1 d . . .
H11 H 1.7576 0.1734 0.5871 0.02 Uiso 1 1 calc R . .
C12 C 1.6961(5) 0.1698(3) 0.5085(2) 0.0181(12) Uani 1 1 d . . .
H12 H 1.6836 0.1142 0.5101 0.022 Uiso 1 1 calc R . .
C13 C 1.6310(5) 0.2803(3) 0.0432(2) 0.0172(12) Uani 1 1 d . . .
C14 C 1.5119(5) 0.3362(3) 0.0446(2) 0.0166(12) Uani 1 1 d . . .
H14 H 1.4427 0.336 0.0759 0.02 Uiso 1 1 calc R . .
C15 C 1.4942(5) 0.3920(3) 0.0006(2) 0.0160(12) Uani 1 1 d . . .
H15 H 1.4124 0.4282 0.0025 0.019 Uiso 1 1 calc R . .
C16 C 1.5956(5) 0.3955(3) -0.0464(2) 0.0152(12) Uani 1 1 d . . .
C17 C 1.7172(5) 0.3415(3) -0.0475(2) 0.0195(12) Uani 1 1 d . . .
H17 H 1.7879 0.3432 -0.0782 0.023 Uiso 1 1 calc R . .
C18 C 1.7344(6) 0.2851(3) -0.0036(2) 0.0216(13) Uani 1 1 d . . .
H18 H 1.8169 0.2494 -0.0052 0.026 Uiso 1 1 calc R . .
C19 C 1.5734(6) 0.4562(3) -0.0935(2) 0.0179(12) Uani 1 1 d . . .
C20 C 1.4366(6) 0.4781(3) -0.1093(2) 0.0210(13) Uani 1 1 d . . .
H20 H 1.3582 0.4532 -0.0908 0.025 Uiso 1 1 calc R . .
C21 C 1.4151(6) 0.5366(3) -0.1520(2) 0.0218(13) Uani 1 1 d . . .
H21 H 1.3223 0.5504 -0.1614 0.026 Uiso 1 1 calc R . .
C22 C 1.5295(6) 0.5750(3) -0.1812(2) 0.0170(12) Uani 1 1 d . . .
C23 C 1.6669(6) 0.5518(3) -0.1659(2) 0.0188(12) Uani 1 1 d . . .
H23 H 1.7457 0.5756 -0.1849 0.023 Uiso 1 1 calc R . .
C24 C 1.6883(5) 0.4939(3) -0.1230(2) 0.0171(12) Uani 1 1 d . . .
H24 H 1.7811 0.4799 -0.1137 0.021 Uiso 1 1 calc R . .
C25 C 1.1821(5) 0.2676(3) 0.0862(2) 0.0194(12) Uani 1 1 d . B .
C26 C 1.0909(6) 0.3343(3) 0.0736(2) 0.0208(13) Uani 1 1 d . . .
H26 H 1.045 0.3663 0.1028 0.025 Uiso 1 1 calc R . .
C27 C 1.0673(6) 0.3539(3) 0.0178(2) 0.0243(13) Uani 1 1 d . . .
H27 H 1.006 0.3994 0.0104 0.029 Uiso 1 1 calc R . .
C28 C 1.1313(5) 0.3083(3) -0.0272(2) 0.0189(12) Uani 1 1 d . . .
C29 C 1.2259(6) 0.2413(3) -0.0140(2) 0.0217(13) Uani 1 1 d . . .
H29 H 1.2721 0.2095 -0.0433 0.026 Uiso 1 1 calc R . .
C30 C 1.2517(6) 0.2217(3) 0.0417(2) 0.0209(13) Uani 1 1 d . . .
H30 H 1.3158 0.1775 0.0493 0.025 Uiso 1 1 calc R . .
C31 C 1.1011(5) 0.3268(3) -0.0864(2) 0.0182(12) Uani 1 1 d . . .
C32 C 1.0837(5) 0.4068(3) -0.1079(2) 0.0179(12) Uani 1 1 d . . .
H32 H 1.0923 0.4501 -0.0845 0.021 Uiso 1 1 calc R . .
C33 C 1.0540(5) 0.4230(3) -0.1636(2) 0.0164(12) Uani 1 1 d . . .
H33 H 1.0442 0.4769 -0.1768 0.02 Uiso 1 1 calc R . .
C34 C 1.0385(5) 0.3602(3) -0.2001(2) 0.0165(12) Uani 1 1 d . . .
C35 C 1.0544(5) 0.2806(3) -0.1785(2) 0.0199(12) Uani 1 1 d . . .
H35 H 1.0441 0.2374 -0.2017 0.024 Uiso 1 1 calc R . .
C36 C 1.0853(5) 0.2646(3) -0.1232(2) 0.0203(12) Uani 1 1 d . . .
H36 H 1.0959 0.2106 -0.1102 0.024 Uiso 1 1 calc R . .
C37 C 1.2243(5) 0.1686(3) -0.4387(2) 0.0198(12) Uani 1 1 d . . .
C38 C 1.1050(6) 0.1810(3) -0.4685(2) 0.0220(13) Uani 1 1 d . . .
H38 H 1.0321 0.2202 -0.4565 0.026 Uiso 1 1 calc R . .
C39 C 1.0921(5) 0.1361(3) -0.5160(2) 0.0202(12) Uani 1 1 d . . .
H39 H 1.0093 0.1449 -0.5344 0.024 Uiso 1 1 calc R . .
C40 C 1.1993(5) 0.0783(3) -0.5367(2) 0.0175(12) Uani 1 1 d . . .
C41 C 1.3235(6) 0.0682(3) -0.5079(2) 0.0198(12) Uani 1 1 d . . .
H41 H 1.399 0.0314 -0.5213 0.024 Uiso 1 1 calc R . .
C42 C 1.3352(5) 0.1117(3) -0.4599(2) 0.0199(12) Uani 1 1 d . . .
H42 H 1.418 0.1033 -0.4414 0.024 Uiso 1 1 calc R . .
C43 C 1.1823(5) 0.0273(3) -0.5853(2) 0.0167(12) Uani 1 1 d . . .
C44 C 1.0469(6) 0.0004(3) -0.5925(2) 0.0190(12) Uani 1 1 d . . .
H44 H 0.9677 0.0163 -0.5671 0.023 Uiso 1 1 calc R . .
C45 C 1.0299(6) -0.0494(3) -0.6370(2) 0.0181(12) Uani 1 1 d . . .
H45 H 0.9388 -0.0651 -0.6416 0.022 Uiso 1 1 calc R . .
C46 C 1.1470(5) -0.0764(3) -0.6751(2) 0.0166(12) Uani 1 1 d . . .
C47 C 1.2814(5) -0.0491(3) -0.6681(2) 0.0165(12) Uani 1 1 d . . .
H47 H 1.3608 -0.0651 -0.6933 0.02 Uiso 1 1 calc R . .
C48 C 1.2974(5) 0.0015(3) -0.6241(2) 0.0163(12) Uani 1 1 d . . .
H48 H 1.3879 0.0187 -0.6204 0.02 Uiso 1 1 calc R . .
C49A C 1.6043(14) 0.2982(7) 0.8056(5) 0.020(4) Uiso 0.499(16) 1 d P A 1
H49A H 1.6171 0.309 0.8447 0.024 Uiso 0.499(16) 1 calc PR A 1
H49B H 1.6723 0.2535 0.7926 0.024 Uiso 0.499(16) 1 calc PR A 1
C50A C 1.4501(15) 0.2772(11) 0.8008(5) 0.016(3) Uiso 0.499(16) 1 d P A 1
H50A H 1.3894 0.3277 0.7994 0.019 Uiso 0.499(16) 1 calc PR A 1
H50B H 1.4167 0.2471 0.8351 0.019 Uiso 0.499(16) 1 calc PR A 1
C49B C 1.4936(16) 0.3176(8) 0.8113(5) 0.029(4) Uani 0.501(16) 1 d P A 2
H49C H 1.5148 0.3146 0.8506 0.035 Uiso 0.501(16) 1 calc PR A 2
H49D H 1.4029 0.3501 0.8098 0.035 Uiso 0.501(16) 1 calc PR A 2
C50B C 1.4754(13) 0.2326(10) 0.7928(5) 0.026(4) Uani 0.501(16) 1 d P A 2
H50C H 1.5683 0.202 0.7925 0.031 Uiso 0.501(16) 1 calc PR A 2
H50D H 1.4111 0.2076 0.822 0.031 Uiso 0.501(16) 1 calc PR A 2
C51 C 1.4275(7) 0.2221(4) 0.7441(3) 0.0386(16) Uani 1 1 d . . .
C52 C 1.2836(6) 0.5251(3) 0.6701(2) 0.0245(13) Uani 1 1 d . A .
H52A H 1.355 0.5646 0.6615 0.029 Uiso 1 1 calc R . .
H52B H 1.1982 0.5532 0.6894 0.029 Uiso 1 1 calc R . .
C53 C 1.2464(5) 0.4921(3) 0.6148(2) 0.0217(13) Uani 1 1 d . . .
H53A H 1.1862 0.4472 0.6241 0.026 Uiso 1 1 calc R . .
H53B H 1.1891 0.5347 0.5962 0.026 Uiso 1 1 calc R . .
C54 C 1.3701(6) 0.4626(3) 0.5727(2) 0.0234(13) Uani 1 1 d . A .
H54A H 1.3342 0.4532 0.5367 0.028 Uiso 1 1 calc R . .
H54B H 1.4376 0.5045 0.5663 0.028 Uiso 1 1 calc R . .
C55 C 1.7098(6) 0.5496(3) 0.6181(2) 0.0240(13) Uani 1 1 d . A .
H55A H 1.6236 0.5831 0.6104 0.029 Uiso 1 1 calc R . .
H55B H 1.7293 0.5096 0.5885 0.029 Uiso 1 1 calc R . .
C56 C 1.8342(6) 0.6034(4) 0.6147(2) 0.0307(14) Uani 1 1 d . . .
H56A H 1.8143 0.644 0.6439 0.037 Uiso 1 1 calc R . .
H56B H 1.9203 0.5702 0.6227 0.037 Uiso 1 1 calc R . .
C57 C 1.8631(7) 0.6467(4) 0.5578(3) 0.0424(17) Uani 1 1 d . . .
H57A H 1.7771 0.6796 0.5494 0.051 Uiso 1 1 calc R . .
H57B H 1.9389 0.6831 0.5597 0.051 Uiso 1 1 calc R . .
C58 C 1.0954(6) 0.2096(3) 0.3085(2) 0.0190(12) Uani 1 1 d . . .
H58A H 1.1533 0.2477 0.2859 0.023 Uiso 1 1 calc R . .
H58B H 1.1278 0.2051 0.3461 0.023 Uiso 1 1 calc R . .
C59 C 0.9391(6) 0.2431(4) 0.3134(2) 0.0275(14) Uani 1 1 d . . .
H59A H 0.8805 0.2003 0.3296 0.033 Uiso 1 1 calc R . .
H59B H 0.9275 0.2871 0.3401 0.033 Uiso 1 1 calc R . .
C60 C 0.8804(6) 0.2748(3) 0.2592(2) 0.0234(13) Uani 1 1 d . . .
H60A H 0.7915 0.3081 0.2688 0.028 Uiso 1 1 calc R . .
H60B H 0.9486 0.3094 0.2387 0.028 Uiso 1 1 calc R . .
C61 C 0.9405(6) 0.0287(3) 0.0762(2) 0.0258(13) Uani 1 1 d . . .
H61A H 1.0263 -0.0085 0.0714 0.031 Uiso 1 1 calc R . .
H61B H 0.9061 0.0388 0.0391 0.031 Uiso 1 1 calc R . .
C62 C 0.8264(6) -0.0113(3) 0.1153(2) 0.0247(13) Uani 1 1 d . . .
H62A H 0.7873 -0.0522 0.0941 0.03 Uiso 1 1 calc R . .
H62B H 0.7488 0.0298 0.1257 0.03 Uiso 1 1 calc R . .
C63 C 0.8744(6) -0.0517(3) 0.1695(2) 0.0224(13) Uani 1 1 d . . .
H63A H 0.8045 -0.0894 0.1847 0.027 Uiso 1 1 calc R . .
H63B H 0.9658 -0.083 0.1606 0.027 Uiso 1 1 calc R . .
C64 C 1.3296(6) 0.0140(4) 0.1198(2) 0.0300(14) Uani 1 1 d . B .
H64A H 1.3826 0.0626 0.1171 0.036 Uiso 1 1 calc R . .
H64B H 1.2652 0.0188 0.0902 0.036 Uiso 1 1 calc R . .
C65 C 1.4355(6) -0.0589(4) 0.1078(3) 0.0337(15) Uani 1 1 d . . .
C66A C 1.3642(12) -0.1265(7) 0.0786(5) 0.034(3) Uani 0.525(9) 1 d P B 1
H66A H 1.3421 -0.1073 0.0411 0.041 Uiso 0.525(9) 1 calc PR B 1
H66B H 1.4304 -0.1748 0.0744 0.041 Uiso 0.525(9) 1 calc PR B 1
N12A N 1.2341(10) -0.1464(6) 0.1126(4) 0.038(3) Uani 0.525(9) 1 d P B 1
C66B C 1.4896(14) -0.0606(9) 0.0512(6) 0.041(4) Uani 0.475(9) 1 d P B 2
H66C H 1.5697 -0.1017 0.0458 0.049 Uiso 0.475(9) 1 calc PR B 2
H66D H 1.5242 -0.008 0.0391 0.049 Uiso 0.475(9) 1 calc PR B 2
N12B N 1.3707(13) -0.0802(7) 0.0158(5) 0.046(4) Uani 0.475(9) 1 d P B 2
N1 N 1.6246(6) 0.3663(3) 0.77186(19) 0.0338(13) Uani 1 1 d . . .
N2 N 1.5245(5) 0.2467(3) 0.69359(19) 0.0238(11) Uani 1 1 d . A .
H2A H 1.4905 0.2284 0.6626 0.029 Uiso 1 1 calc R . .
H2B H 1.6113 0.22 0.6962 0.029 Uiso 1 1 calc R . .
N3 N 1.3400(4) 0.4606(3) 0.70860(18) 0.0217(10) Uani 1 1 d . . .
H3A H 1.2725 0.4247 0.7163 0.026 Uiso 1 1 calc R A .
H3B H 1.3515 0.4838 0.7416 0.026 Uiso 1 1 calc R . .
N4 N 1.4460(5) 0.3861(3) 0.59285(18) 0.0214(10) Uani 1 1 d . . .
H4A H 1.513 0.3695 0.5646 0.026 Uiso 1 1 calc R A .
H4B H 1.3817 0.348 0.5977 0.026 Uiso 1 1 calc R . .
N5 N 1.6821(5) 0.5064(3) 0.67352(18) 0.0208(10) Uani 1 1 d . . .
H5A H 1.631 0.5416 0.6976 0.025 Uiso 1 1 calc R A .
H5B H 1.7674 0.4939 0.6871 0.025 Uiso 1 1 calc R . .
N6 N 1.9059(6) 0.5897(4) 0.5118(2) 0.0512(17) Uani 1 1 d . . .
N7 N 1.1184(5) 0.1286(3) 0.28205(18) 0.0214(10) Uani 1 1 d . . .
H7A H 1.0712 0.093 0.3055 0.026 Uiso 1 1 calc R . .
H7B H 1.2128 0.1127 0.2809 0.026 Uiso 1 1 calc R . .
N8 N 0.8522(4) 0.2090(3) 0.22161(19) 0.0208(10) Uani 1 1 d . . .
H8A H 0.8167 0.2327 0.1907 0.025 Uiso 1 1 calc R . .
H8B H 0.7828 0.1803 0.24 0.025 Uiso 1 1 calc R . .
N9 N 0.9785(5) 0.1073(3) 0.09813(17) 0.0197(10) Uani 1 1 d . . .
H9A H 0.9018 0.1435 0.0959 0.024 Uiso 1 1 calc R . .
H9B H 1.0501 0.1253 0.0737 0.024 Uiso 1 1 calc R . .
N10 N 0.8901(5) 0.0076(3) 0.21310(18) 0.0198(10) Uani 1 1 d . . .
H10A H 0.9199 -0.0205 0.2436 0.024 Uiso 1 1 calc R . .
H10B H 0.802 0.0313 0.224 0.024 Uiso 1 1 calc R . .
N11 N 1.2420(4) 0.0131(3) 0.1750(2) 0.0249(11) Uani 1 1 d . . .
H11A H 1.3008 0.0173 0.2023 0.03 Uiso 1 1 calc R B .
H11B H 1.2056 -0.036 0.18 0.03 Uiso 1 1 calc R . .
S1 S 1.51647(14) 0.09230(8) 0.23648(5) 0.0177(3) Uani 1 1 d . . .
S2 S 1.81883(14) 0.33864(8) 0.61193(5) 0.0176(3) Uani 1 1 d . . .
S3 S 1.65271(15) 0.20222(9) 0.09545(6) 0.0241(3) Uani 1 1 d . . .
S4 S 1.50052(14) 0.64934(8) -0.23547(5) 0.0195(3) Uani 1 1 d . . .
S5 S 1.20495(14) 0.24267(8) 0.15871(5) 0.0188(3) Uani 1 1 d . . .
S6 S 1.00086(15) 0.38552(8) -0.27045(5) 0.0193(3) Uani 1 1 d . . .
S7 S 1.24115(15) 0.21991(9) -0.37585(6) 0.0284(4) Uani 1 1 d . . .
S8 S 1.12884(15) -0.14483(8) -0.72976(6) 0.0203(3) Uani 1 1 d . . .
Cd1 Cd 1.46969(4) 0.22613(2) 0.179129(15) 0.01600(11) Uani 1 1 d . . .
Cd2 Cd 1.56069(4) 0.38618(2) 0.676674(16) 0.01664(11) Uani 1 1 d . A .
Cd3 Cd 1.04890(4) 0.11473(2) 0.189950(16) 0.01651(11) Uani 1 1 d . B .
Cd4 Cd 0.99436(4) 0.25743(2) -0.327388(16) 0.01639(11) Uani 1 1 d . . .

loop_
_atom_site_aniso_label
_atom_site_aniso_U_11
_atom_site_aniso_U_22
_atom_site_aniso_U_33
_atom_site_aniso_U_23
_atom_site_aniso_U_13
_atom_site_aniso_U_12
C1 0.014(3) 0.021(3) 0.012(3) 0.002(2) -0.002(2) -0.006(2)
C2 0.018(3) 0.020(3) 0.017(3) 0.005(2) -0.001(2) 0.001(2)
C3 0.021(3) 0.018(3) 0.012(3) -0.002(2) 0.000(2) 0.000(2)
C4 0.016(3) 0.017(3) 0.013(3) 0.003(2) -0.004(2) -0.004(2)
C5 0.014(3) 0.020(3) 0.014(3) 0.004(2) -0.003(2) 0.000(2)
C6 0.013(3) 0.018(3) 0.016(3) 0.002(2) 0.000(2) -0.002(2)
C7 0.014(3) 0.024(3) 0.015(3) 0.002(2) -0.002(2) 0.002(2)
C8 0.020(3) 0.017(3) 0.016(3) 0.004(2) -0.002(2) 0.002(2)
C9 0.020(3) 0.015(3) 0.017(3) 0.001(2) -0.004(2) 0.000(2)
C10 0.010(3) 0.019(3) 0.018(3) -0.004(2) -0.001(2) 0.000(2)
C11 0.017(3) 0.022(3) 0.011(3) 0.006(2) 0.000(2) 0.000(2)
C12 0.016(3) 0.018(3) 0.020(3) 0.005(2) -0.003(2) -0.002(2)
C13 0.017(3) 0.017(3) 0.017(3) -0.001(2) -0.001(2) -0.003(2)
C14 0.016(3) 0.019(3) 0.015(3) -0.003(2) 0.001(2) -0.004(2)
C15 0.014(3) 0.015(3) 0.021(3) -0.002(2) -0.005(2) -0.002(2)
C16 0.015(3) 0.013(3) 0.018(3) -0.003(2) -0.001(2) -0.005(2)
C17 0.017(3) 0.023(3) 0.017(3) -0.004(2) 0.003(2) -0.001(2)
C18 0.017(3) 0.025(3) 0.022(3) 0.003(3) 0.000(2) 0.000(2)
C19 0.021(3) 0.015(3) 0.017(3) -0.004(2) -0.001(2) -0.001(2)
C20 0.020(3) 0.025(3) 0.018(3) 0.000(2) 0.003(2) -0.008(2)
C21 0.017(3) 0.029(3) 0.020(3) -0.002(3) -0.006(2) -0.001(3)
C22 0.024(3) 0.012(3) 0.016(3) -0.004(2) -0.004(2) 0.001(2)
C23 0.018(3) 0.018(3) 0.021(3) 0.000(2) 0.001(2) -0.007(2)
C24 0.012(3) 0.017(3) 0.023(3) -0.005(2) -0.005(2) 0.003(2)
C25 0.016(3) 0.022(3) 0.020(3) 0.008(2) -0.004(2) -0.006(2)
C26 0.024(3) 0.021(3) 0.018(3) -0.004(2) -0.005(2) 0.000(3)
C27 0.025(3) 0.026(3) 0.023(3) 0.003(3) -0.007(3) 0.000(3)
C28 0.018(3) 0.024(3) 0.015(3) 0.002(2) -0.006(2) -0.003(2)
C29 0.020(3) 0.028(3) 0.017(3) 0.000(2) -0.001(2) -0.004(3)
C30 0.017(3) 0.026(3) 0.020(3) 0.004(2) -0.005(2) -0.001(2)
C31 0.012(3) 0.026(3) 0.018(3) 0.002(2) -0.004(2) -0.003(2)
C32 0.013(3) 0.024(3) 0.017(3) -0.005(2) -0.004(2) -0.003(2)
C33 0.013(3) 0.017(3) 0.020(3) 0.002(2) -0.005(2) 0.001(2)
C34 0.011(3) 0.025(3) 0.014(3) 0.000(2) -0.003(2) -0.003(2)
C35 0.021(3) 0.021(3) 0.019(3) -0.002(2) -0.005(2) -0.004(2)
C36 0.020(3) 0.020(3) 0.022(3) 0.003(2) -0.006(2) -0.001(2)
C37 0.017(3) 0.018(3) 0.024(3) 0.003(2) 0.003(2) -0.007(2)
C38 0.018(3) 0.020(3) 0.027(3) 0.002(3) 0.003(3) -0.001(2)
C39 0.013(3) 0.026(3) 0.022(3) 0.001(2) -0.007(2) -0.002(2)
C40 0.015(3) 0.019(3) 0.019(3) 0.007(2) -0.001(2) -0.006(2)
C41 0.017(3) 0.017(3) 0.025(3) 0.001(2) 0.000(2) 0.000(2)
C42 0.012(3) 0.021(3) 0.027(3) -0.004(2) -0.006(2) -0.002(2)
C43 0.016(3) 0.013(3) 0.021(3) 0.008(2) -0.004(2) -0.002(2)
C44 0.018(3) 0.020(3) 0.018(3) 0.009(2) -0.001(2) 0.003(2)
C45 0.015(3) 0.018(3) 0.022(3) 0.006(2) -0.005(2) -0.003(2)
C46 0.020(3) 0.011(3) 0.018(3) 0.005(2) -0.005(2) 0.001(2)
C47 0.017(3) 0.016(3) 0.015(3) 0.005(2) 0.000(2) 0.001(2)
C48 0.013(3) 0.017(3) 0.018(3) 0.006(2) -0.002(2) -0.003(2)
C49B 0.042(10) 0.028(8) 0.018(7) -0.006(5) 0.008(6) -0.017(7)
C50B 0.028(7) 0.017(9) 0.031(8) -0.005(6) 0.012(6) 0.000(6)
C51 0.038(4) 0.030(4) 0.045(4) -0.006(3) 0.012(3) -0.011(3)
C52 0.022(3) 0.021(3) 0.030(3) 0.001(3) -0.004(3) 0.000(3)
C53 0.015(3) 0.024(3) 0.027(3) 0.006(2) -0.007(2) -0.002(2)
C54 0.023(3) 0.028(3) 0.021(3) 0.003(2) -0.006(2) -0.004(3)
C55 0.022(3) 0.016(3) 0.033(3) 0.000(3) 0.001(3) 0.000(2)
C56 0.030(3) 0.032(4) 0.031(3) -0.008(3) 0.003(3) -0.012(3)
C57 0.041(4) 0.037(4) 0.051(4) 0.007(3) 0.002(3) -0.023(3)
C58 0.028(3) 0.015(3) 0.015(3) 0.001(2) -0.006(2) -0.004(2)
C59 0.026(3) 0.033(3) 0.024(3) -0.015(3) 0.004(3) -0.007(3)
C60 0.016(3) 0.022(3) 0.033(3) -0.007(3) -0.007(3) 0.002(2)
C61 0.028(3) 0.031(3) 0.019(3) -0.006(3) -0.009(3) 0.002(3)
C62 0.025(3) 0.019(3) 0.032(3) -0.006(3) -0.013(3) -0.002(3)
C63 0.022(3) 0.018(3) 0.029(3) -0.004(2) -0.008(3) -0.001(2)
C64 0.033(3) 0.032(4) 0.027(3) -0.007(3) -0.014(3) 0.004(3)
C65 0.025(3) 0.029(4) 0.048(4) -0.013(3) -0.003(3) 0.002(3)
C66A 0.021(6) 0.031(7) 0.050(8) -0.009(6) 0.000(6) -0.004(5)
N12A 0.035(6) 0.038(6) 0.040(6) -0.006(5) 0.001(5) -0.002(5)
C66B 0.028(8) 0.037(9) 0.054(10) -0.009(7) 0.002(7) 0.016(6)
N12B 0.061(8) 0.053(8) 0.028(7) -0.026(6) -0.020(6) 0.004(6)
N1 0.053(3) 0.034(3) 0.015(3) -0.004(2) -0.013(2) 0.007(3)
N2 0.019(2) 0.019(3) 0.034(3) -0.004(2) -0.003(2) 0.002(2)
N3 0.019(2) 0.026(3) 0.020(3) -0.005(2) -0.004(2) 0.000(2)
N4 0.019(2) 0.029(3) 0.017(2) -0.006(2) -0.003(2) 0.001(2)
N5 0.017(2) 0.021(3) 0.024(3) -0.003(2) 0.000(2) -0.004(2)
N6 0.053(4) 0.080(5) 0.024(3) -0.011(3) 0.003(3) -0.038(3)
N7 0.028(3) 0.017(2) 0.020(3) 0.0022(19) -0.009(2) -0.001(2)
N8 0.015(2) 0.019(2) 0.028(3) -0.004(2) -0.002(2) 0.000(2)
N9 0.017(2) 0.023(3) 0.019(2) -0.003(2) -0.002(2) -0.003(2)
N10 0.020(2) 0.019(2) 0.021(2) 0.001(2) -0.007(2) 0.002(2)
N11 0.014(2) 0.018(3) 0.043(3) 0.000(2) -0.007(2) -0.004(2)
S1 0.0203(7) 0.0180(7) 0.0155(7) 0.0015(6) -0.0050(6) -0.0032(6)
S2 0.0180(7) 0.0194(7) 0.0156(7) -0.0017(6) -0.0042(6) -0.0001(6)
S3 0.0237(8) 0.0245(8) 0.0214(8) 0.0076(6) 0.0015(6) 0.0050(6)
S4 0.0241(7) 0.0181(7) 0.0169(7) 0.0009(6) -0.0068(6) -0.0010(6)
S5 0.0155(7) 0.0245(8) 0.0169(7) 0.0038(6) -0.0032(6) -0.0044(6)
S6 0.0255(8) 0.0190(7) 0.0146(7) 0.0005(6) -0.0068(6) -0.0035(6)
S7 0.0160(7) 0.0348(9) 0.0357(9) -0.0167(7) -0.0018(7) -0.0043(6)
S8 0.0253(8) 0.0187(7) 0.0177(7) 0.0017(6) -0.0049(6) -0.0038(6)
Cd1 0.0167(2) 0.0181(2) 0.0137(2) 0.00163(16) -0.00377(16) -0.00244(16)
Cd2 0.0171(2) 0.0172(2) 0.0161(2) -0.00030(16) -0.00362(16) -0.00196(16)
Cd3 0.0160(2) 0.0173(2) 0.0167(2) -0.00231(16) -0.00381(16) -0.00081(16)
Cd4 0.0167(2) 0.0168(2) 0.0162(2) -0.00045(16) -0.00392(16) -0.00193(16)

loop_
_atom_type_symbol
_atom_type_description
_atom_type_scat_dispersion_real
_atom_type_scat_dispersion_imag
_atom_type_scat_source
C C 0.0033 0.0016 'International Tables Vol C Tables 4.2.6.8 and 6.1.1.4'
H H 0 0 'International Tables Vol C Tables 4.2.6.8 and 6.1.1.4'
N N 0.0061 0.0033 'International Tables Vol C Tables 4.2.6.8 and 6.1.1.4'
S S 0.1246 0.1234 'International Tables Vol C Tables 4.2.6.8 and 6.1.1.4'
Cd Cd -0.8075 1.2024 'International Tables Vol C Tables 4.2.6.8 and 6.1.1.4'

loop_
_geom_angle_atom_site_label_1
_geom_angle_atom_site_label_2
_geom_angle_atom_site_label_3
_geom_angle
_geom_angle_site_symmetry_1
_geom_angle_site_symmetry_3
_geom_angle_publ_flag
C6 C1 C2 116.9(5) . . ?
C6 C1 S1 121.9(4) . . ?
C2 C1 S1 121.3(4) . . ?
C3 C2 C1 121.4(5) . . ?
C3 C2 H2 119.3 . . ?
C1 C2 H2 119.3 . . ?
C2 C3 C4 121.7(5) . . ?
C2 C3 H3 119.2 . . ?
C4 C3 H3 119.2 . . ?
C5 C4 C3 116.9(5) . . ?
C5 C4 C7 122.7(4) . . ?
C3 C4 C7 120.3(5) . . ?
C6 C5 C4 121.0(5) . . ?
C6 C5 H5 119.5 . . ?
C4 C5 H5 119.5 . . ?
C1 C6 C5 121.9(5) . . ?
C1 C6 H6 119 . . ?
C5 C6 H6 119 . . ?
C12 C7 C8 116.8(5) . . ?
C12 C7 C4 123.1(5) . . ?
C8 C7 C4 120.1(4) . . ?
C9 C8 C7 121.7(5) . . ?
C9 C8 H8 119.2 . . ?
C7 C8 H8 119.2 . . ?
C8 C9 C10 120.6(5) . . ?
C8 C9 H9 119.7 . . ?
C10 C9 H9 119.7 . . ?
C9 C10 C11 118.2(5) . . ?
C9 C10 S2 118.2(4) . . ?
C11 C10 S2 123.5(4) . . ?
C12 C11 C10 120.9(5) . . ?
C12 C11 H11 119.6 . . ?
C10 C11 H11 119.6 . . ?
C11 C12 C7 121.8(5) . . ?
C11 C12 H12 119.1 . . ?
C7 C12 H12 119.1 . . ?
C14 C13 C18 117.2(5) . . ?
C14 C13 S3 123.3(4) . . ?
C18 C13 S3 119.4(4) . . ?
C15 C14 C13 121.3(5) . . ?
C15 C14 H14 119.4 . . ?
C13 C14 H14 119.4 . . ?
C14 C15 C16 121.4(5) . . ?
C14 C15 H15 119.3 . . ?
C16 C15 H15 119.3 . . ?
C17 C16 C15 117.8(5) . . ?
C17 C16 C19 121.9(5) . . ?
C15 C16 C19 120.3(5) . . ?
C18 C17 C16 120.7(5) . . ?
C18 C17 H17 119.6 . . ?
C16 C17 H17 119.6 . . ?
C17 C18 C13 121.5(5) . . ?
C17 C18 H18 119.2 . . ?
C13 C18 H18 119.2 . . ?
C20 C19 C24 117.5(5) . . ?
C20 C19 C16 121.0(5) . . ?
C24 C19 C16 121.5(5) . . ?
C19 C20 C21 121.1(5) . . ?
C19 C20 H20 119.5 . . ?
C21 C20 H20 119.5 . . ?
C20 C21 C22 121.5(5) . . ?
C20 C21 H21 119.2 . . ?
C22 C21 H21 119.2 . . ?
C21 C22 C23 117.1(5) . . ?
C21 C22 S4 121.1(4) . . ?
C23 C22 S4 121.8(4) . . ?
C24 C23 C22 121.4(5) . . ?
C24 C23 H23 119.3 . . ?
C22 C23 H23 119.3 . . ?
C23 C24 C19 121.4(5) . . ?
C23 C24 H24 119.3 . . ?
C19 C24 H24 119.3 . . ?
C26 C25 C30 118.6(5) . . ?
C26 C25 S5 119.0(4) . . ?
C30 C25 S5 122.4(4) . . ?
C25 C26 C27 120.4(5) . . ?
C25 C26 H26 119.8 . . ?
C27 C26 H26 119.8 . . ?
C28 C27 C26 122.4(5) . . ?
C28 C27 H27 118.8 . . ?
C26 C27 H27 118.8 . . ?
C27 C28 C29 116.7(5) . . ?
C27 C28 C31 122.5(5) . . ?
C29 C28 C31 120.8(5) . . ?
C30 C29 C28 121.3(5) . . ?
C30 C29 H29 119.3 . . ?
C28 C29 H29 119.3 . . ?
C29 C30 C25 120.4(5) . . ?
C29 C30 H30 119.8 . . ?
C25 C30 H30 119.8 . . ?
C36 C31 C32 116.8(5) . . ?
C36 C31 C28 121.1(5) . . ?
C32 C31 C28 122.0(5) . . ?
C33 C32 C31 121.2(5) . . ?
C33 C32 H32 119.4 . . ?
C31 C32 H32 119.4 . . ?
C32 C33 C34 121.5(5) . . ?
C32 C33 H33 119.3 . . ?
C34 C33 H33 119.3 . . ?
C35 C34 C33 117.3(5) . . ?
C35 C34 S6 123.8(4) . . ?
C33 C34 S6 118.9(4) . . ?
C36 C35 C34 121.1(5) . . ?
C36 C35 H35 119.4 . . ?
C34 C35 H35 119.4 . . ?
C35 C36 C31 122.0(5) . . ?
C35 C36 H36 119 . . ?
C31 C36 H36 119 . . ?
C38 C37 C42 117.5(5) . . ?
C38 C37 S7 123.0(4) . . ?
C42 C37 S7 119.5(4) . . ?
C37 C38 C39 121.3(5) . . ?
C37 C38 H38 119.4 . . ?
C39 C38 H38 119.4 . . ?
C38 C39 C40 121.9(5) . . ?
C38 C39 H39 119.1 . . ?
C40 C39 H39 119.1 . . ?
C39 C40 C41 116.9(5) . . ?
C39 C40 C43 121.9(5) . . ?
C41 C40 C43 121.2(5) . . ?
C42 C41 C40 121.2(5) . . ?
C42 C41 H41 119.4 . . ?
C40 C41 H41 119.4 . . ?
C41 C42 C37 121.2(5) . . ?
C41 C42 H42 119.4 . . ?
C37 C42 H42 119.4 . . ?
C48 C43 C44 117.3(5) . . ?
C48 C43 C40 122.5(4) . . ?
C44 C43 C40 120.2(5) . . ?
C45 C44 C43 120.9(5) . . ?
C45 C44 H44 119.6 . . ?
C43 C44 H44 119.6 . . ?
C44 C45 C46 121.2(5) . . ?
C44 C45 H45 119.4 . . ?
C46 C45 H45 119.4 . . ?
C45 C46 C47 117.8(5) . . ?
C45 C46 S8 121.8(4) . . ?
C47 C46 S8 120.5(4) . . ?
C48 C47 C46 120.7(5) . . ?
C48 C47 H47 119.6 . . ?
C46 C47 H47 119.6 . . ?
C47 C48 C43 122.0(5) . . ?
C47 C48 H48 119 . . ?
C43 C48 H48 119 . . ?
N1 C49A C50A 106.1(10) . . ?
N1 C49A H49A 110.5 . . ?
C50A C49A H49A 110.5 . . ?
N1 C49A H49B 110.5 . . ?
C50A C49A H49B 110.5 . . ?
H49A C49A H49B 108.7 . . ?
C49A C50A C51 115.5(10) . . ?
C49A C50A H50A 108.4 . . ?
C51 C50A H50A 108.4 . . ?
C49A C50A H50B 108.4 . . ?
C51 C50A H50B 108.4 . . ?
H50A C50A H50B 107.5 . . ?
C50B C49B N1 114.8(9) . . ?
C50B C49B H49C 108.6 . . ?
N1 C49B H49C 108.6 . . ?
C50B C49B H49D 108.6 . . ?
N1 C49B H49D 108.6 . . ?
H49C C49B H49D 107.5 . . ?
C51 C50B C49B 119.9(12) . . ?
C51 C50B H50C 107.3 . . ?
C49B C50B H50C 107.3 . . ?
C51 C50B H50D 107.3 . . ?
C49B C50B H50D 107.3 . . ?
H50C C50B H50D 106.9 . . ?
C50B C51 N2 114.6(7) . . ?
C50B C51 C50A 26.3(6) . . ?
N2 C51 C50A 110.7(6) . . ?
N3 C52 C53 112.9(4) . . ?
N3 C52 H52A 109 . . ?
C53 C52 H52A 109 . . ?
N3 C52 H52B 109 . . ?
C53 C52 H52B 109 . . ?
H52A C52 H52B 107.8 . . ?
C54 C53 C52 117.1(4) . . ?
C54 C53 H53A 108 . . ?
C52 C53 H53A 108 . . ?
C54 C53 H53B 108 . . ?
C52 C53 H53B 108 . . ?
H53A C53 H53B 107.3 . . ?
N4 C54 C53 111.9(4) . . ?
N4 C54 H54A 109.2 . . ?
C53 C54 H54A 109.2 . . ?
N4 C54 H54B 109.2 . . ?
C53 C54 H54B 109.2 . . ?
H54A C54 H54B 107.9 . . ?
N5 C55 C56 114.0(5) . . ?
N5 C55 H55A 108.7 . . ?
C56 C55 H55A 108.7 . . ?
N5 C55 H55B 108.7 . . ?
C56 C55 H55B 108.7 . . ?
H55A C55 H55B 107.6 . . ?
C57 C56 C55 113.8(5) . . ?
C57 C56 H56A 108.8 . . ?
C55 C56 H56A 108.8 . . ?
C57 C56 H56B 108.8 . . ?
C55 C56 H56B 108.8 . . ?
H56A C56 H56B 107.7 . . ?
N6 C57 C56 112.3(5) . . ?
N6 C57 H57A 109.1 . . ?
C56 C57 H57A 109.1 . . ?
N6 C57 H57B 109.1 . . ?
C56 C57 H57B 109.1 . . ?
H57A C57 H57B 107.9 . . ?
N7 C58 C59 112.9(4) . . ?
N7 C58 H58A 109 . . ?
C59 C58 H58A 109 . . ?
N7 C58 H58B 109 . . ?
C59 C58 H58B 109 . . ?
H58A C58 H58B 107.8 . . ?
C60 C59 C58 116.8(5) . . ?
C60 C59 H59A 108.1 . . ?
C58 C59 H59A 108.1 . . ?
C60 C59 H59B 108.1 . . ?
C58 C59 H59B 108.1 . . ?
H59A C59 H59B 107.3 . . ?
N8 C60 C59 113.2(4) . . ?
N8 C60 H60A 108.9 . . ?
C59 C60 H60A 108.9 . . ?
N8 C60 H60B 108.9 . . ?
C59 C60 H60B 108.9 . . ?
H60A C60 H60B 107.7 . . ?
N9 C61 C62 112.8(4) . . ?
N9 C61 H61A 109 . . ?
C62 C61 H61A 109 . . ?
N9 C61 H61B 109 . . ?
C62 C61 H61B 109 . . ?
H61A C61 H61B 107.8 . . ?
C61 C62 C63 116.4(5) . . ?
C61 C62 H62A 108.2 . . ?
C63 C62 H62A 108.2 . . ?
C61 C62 H62B 108.2 . . ?
C63 C62 H62B 108.2 . . ?
H62A C62 H62B 107.3 . . ?
N10 C63 C62 112.6(4) . . ?
N10 C63 H63A 109.1 . . ?
C62 C63 H63A 109.1 . . ?
N10 C63 H63B 109.1 . . ?
C62 C63 H63B 109.1 . . ?
H63A C63 H63B 107.8 . . ?
N11 C64 C65 116.3(5) . . ?
N11 C64 H64A 108.2 . . ?
C65 C64 H64A 108.2 . . ?
N11 C64 H64B 108.2 . . ?
C65 C64 H64B 108.2 . . ?
H64A C64 H64B 107.4 . . ?
C66B C65 C64 111.5(7) . . ?
C66B C65 C66A 71.5(8) . . ?
C64 C65 C66A 110.6(6) . . ?
N12A C66A C65 109.8(9) . . ?
N12A C66A H66A 109.7 . . ?
C65 C66A H66A 109.7 . . ?
N12A C66A H66B 109.7 . . ?
C65 C66A H66B 109.7 . . ?
H66A C66A H66B 108.2 . . ?
C65 C66B N12B 109.0(10) . . ?
C65 C66B H66C 109.9 . . ?
N12B C66B H66C 109.9 . . ?
C65 C66B H66D 109.9 . . ?
N12B C66B H66D 109.9 . . ?
H66C C66B H66D 108.3 . . ?
C49A N1 C49B 38.5(6) . . ?
C49A N1 Cd2 125.7(5) . . ?
C49B N1 Cd2 108.8(5) . . ?
C51 N2 Cd2 119.1(3) . . ?
C51 N2 H2A 107.5 . . ?
Cd2 N2 H2A 107.5 . . ?
C51 N2 H2B 107.5 . . ?
Cd2 N2 H2B 107.5 . . ?
H2A N2 H2B 107 . . ?
C52 N3 Cd2 117.5(3) . . ?
C52 N3 H3A 107.9 . . ?
Cd2 N3 H3A 107.9 . . ?
C52 N3 H3B 107.9 . . ?
Cd2 N3 H3B 107.9 . . ?
H3A N3 H3B 107.2 . . ?
C54 N4 Cd2 119.5(3) . . ?
C54 N4 H4A 107.4 . . ?
Cd2 N4 H4A 107.4 . . ?
C54 N4 H4B 107.4 . . ?
Cd2 N4 H4B 107.4 . . ?
H4A N4 H4B 107 . . ?
C55 N5 Cd2 118.3(3) . . ?
C55 N5 H5A 107.7 . . ?
Cd2 N5 H5A 107.7 . . ?
C55 N5 H5B 107.7 . . ?
Cd2 N5 H5B 107.7 . . ?
H5A N5 H5B 107.1 . . ?
C58 N7 Cd3 118.9(3) . . ?
C58 N7 H7A 107.6 . . ?
Cd3 N7 H7A 107.6 . . ?
C58 N7 H7B 107.6 . . ?
Cd3 N7 H7B 107.6 . . ?
H7A N7 H7B 107 . . ?
C60 N8 Cd3 117.8(3) . . ?
C60 N8 H8A 107.8 . . ?
Cd3 N8 H8A 107.8 . . ?
C60 N8 H8B 107.8 . . ?
Cd3 N8 H8B 107.8 . . ?
H8A N8 H8B 107.2 . . ?
C61 N9 Cd3 121.2(3) . . ?
C61 N9 H9A 107 . . ?
Cd3 N9 H9A 107 . . ?
C61 N9 H9B 107 . . ?
Cd3 N9 H9B 107 . . ?
H9A N9 H9B 106.8 . . ?
C63 N10 Cd3 118.9(3) . . ?
C63 N10 H10A 107.6 . . ?
Cd3 N10 H10A 107.6 . . ?
C63 N10 H10B 107.6 . . ?
Cd3 N10 H10B 107.6 . . ?
H10A N10 H10B 107 . . ?
C64 N11 Cd3 117.6(3) . . ?
C64 N11 H11A 107.9 . . ?
Cd3 N11 H11A 107.9 . . ?
C64 N11 H11B 107.9 . . ?
Cd3 N11 H11B 107.9 . . ?
H11A N11 H11B 107.2 . . ?
C1 S1 Cd1 105.29(17) . . ?
C10 S2 Cd4 117.24(17) . 1_656 ?
C10 S2 Cd2 103.74(16) . . ?
Cd4 S2 Cd2 111.30(5) 1_656 . ?
C13 S3 Cd1 110.13(18) . . ?
C22 S4 Cd1 97.48(16) . 2_865 ?
C25 S5 Cd1 113.54(17) . . ?
C25 S5 Cd3 107.46(17) . . ?
Cd1 S5 Cd3 115.77(5) . . ?
C34 S6 Cd4 110.96(18) . . ?
C37 S7 Cd4 108.82(18) . . ?
C46 S8 Cd4 100.61(17) . 2_754 ?
S3 Cd1 S4 114.96(5) . 2_865 ?
S3 Cd1 S5 116.54(5) . . ?
S4 Cd1 S5 103.98(4) 2_865 . ?
S3 Cd1 S1 99.78(4) . . ?
S4 Cd1 S1 112.08(4) 2_865 . ?
S5 Cd1 S1 109.67(4) . . ?
N5 Cd2 N4 107.00(15) . . ?
N5 Cd2 N2 157.39(15) . . ?
N4 Cd2 N2 90.44(16) . . ?
N5 Cd2 N3 90.51(15) . . ?
N4 Cd2 N3 80.91(15) . . ?
N2 Cd2 N3 106.72(15) . . ?
N5 Cd2 N1 86.33(16) . . ?
N4 Cd2 N1 164.78(17) . . ?
N2 Cd2 N1 78.74(16) . . ?
N3 Cd2 N1 91.88(16) . . ?
N5 Cd2 S2 78.37(11) . . ?
N4 Cd2 S2 88.08(11) . . ?
N2 Cd2 S2 88.19(11) . . ?
N3 Cd2 S2 161.40(11) . . ?
N1 Cd2 S2 102.11(13) . . ?
N9 Cd3 N7 177.47(15) . . ?
N9 Cd3 N11 94.32(16) . . ?
N7 Cd3 N11 87.53(16) . . ?
N9 Cd3 N8 94.19(15) . . ?
N7 Cd3 N8 84.12(15) . . ?
N11 Cd3 N8 170.16(16) . . ?
N9 Cd3 N10 84.34(14) . . ?
N7 Cd3 N10 97.44(14) . . ?
N11 Cd3 N10 88.50(15) . . ?
N8 Cd3 N10 87.42(15) . . ?
N9 Cd3 S5 91.72(11) . . ?
N7 Cd3 S5 86.37(11) . . ?
N11 Cd3 S5 96.08(11) . . ?
N8 Cd3 S5 88.60(11) . . ?
N10 Cd3 S5 174.18(11) . . ?
S7 Cd4 S8 116.56(5) . 2_754 ?
S7 Cd4 S6 109.20(5) . . ?
S8 Cd4 S6 112.74(5) 2_754 . ?
S7 Cd4 S2 116.13(5) . 1_454 ?
S8 Cd4 S2 110.68(4) 2_754 1_454 ?
S6 Cd4 S2 88.11(4) . 1_454 ?

loop_
_geom_bond_atom_site_label_1
_geom_bond_atom_site_label_2
_geom_bond_distance
_geom_bond_site_symmetry_2
_geom_bond_publ_flag
C1 C6 1.375(7) . ?
C1 C2 1.408(7) . ?
C1 S1 1.770(5) . ?
C2 C3 1.370(7) . ?
C2 H2 0.93 . ?
C3 C4 1.397(7) . ?
C3 H3 0.93 . ?
C4 C5 1.396(7) . ?
C4 C7 1.471(7) . ?
C5 C6 1.391(7) . ?
C5 H5 0.93 . ?
C6 H6 0.93 . ?
C7 C12 1.400(7) . ?
C7 C8 1.407(7) . ?
C8 C9 1.385(7) . ?
C8 H8 0.93 . ?
C9 C10 1.396(7) . ?
C9 H9 0.93 . ?
C10 C11 1.398(7) . ?
C10 S2 1.772(5) . ?
C11 C12 1.381(7) . ?
C11 H11 0.93 . ?
C12 H12 0.93 . ?
C13 C14 1.386(7) . ?
C13 C18 1.396(7) . ?
C13 S3 1.765(5) . ?
C14 C15 1.378(7) . ?
C14 H14 0.93 . ?
C15 C16 1.387(7) . ?
C15 H15 0.93 . ?
C16 C17 1.386(7) . ?
C16 C19 1.490(7) . ?
C17 C18 1.383(7) . ?
C17 H17 0.93 . ?
C18 H18 0.93 . ?
C19 C20 1.390(7) . ?
C19 C24 1.395(7) . ?
C20 C21 1.390(7) . ?
C20 H20 0.93 . ?
C21 C22 1.394(7) . ?
C21 H21 0.93 . ?
C22 C23 1.396(7) . ?
C22 S4 1.768(5) . ?
C23 C24 1.384(7) . ?
C23 H23 0.93 . ?
C24 H24 0.93 . ?
C25 C26 1.380(7) . ?
C25 C30 1.391(8) . ?
C25 S5 1.780(5) . ?
C26 C27 1.386(7) . ?
C26 H26 0.93 . ?
C27 C28 1.379(8) . ?
C27 H27 0.93 . ?
C28 C29 1.405(7) . ?
C28 C31 1.476(7) . ?
C29 C30 1.389(7) . ?
C29 H29 0.93 . ?
C30 H30 0.93 . ?
C31 C36 1.392(7) . ?
C31 C32 1.398(7) . ?
C32 C33 1.386(7) . ?
C32 H32 0.93 . ?
C33 C34 1.396(7) . ?
C33 H33 0.93 . ?
C34 C35 1.389(7) . ?
C34 S6 1.767(5) . ?
C35 C36 1.383(7) . ?
C35 H35 0.93 . ?
C36 H36 0.93 . ?
C37 C38 1.383(7) . ?
C37 C42 1.405(7) . ?
C37 S7 1.762(5) . ?
C38 C39 1.387(7) . ?
C38 H38 0.93 . ?
C39 C40 1.388(7) . ?
C39 H39 0.93 . ?
C40 C41 1.408(7) . ?
C40 C43 1.475(7) . ?
C41 C42 1.381(7) . ?
C41 H41 0.93 . ?
C42 H42 0.93 . ?
C43 C48 1.390(7) . ?
C43 C44 1.406(7) . ?
C44 C45 1.387(7) . ?
C44 H44 0.93 . ?
C45 C46 1.398(7) . ?
C45 H45 0.93 . ?
C46 C47 1.399(7) . ?
C46 S8 1.774(5) . ?
C47 C48 1.382(7) . ?
C47 H47 0.93 . ?
C48 H48 0.93 . ?
C49A N1 1.365(11) . ?
C49A C50A 1.530(18) . ?
C49A H49A 0.97 . ?
C49A H49B 0.97 . ?
C50A C51 1.687(16) . ?
C50A H50A 0.97 . ?
C50A H50B 0.97 . ?
C49B C50B 1.51(2) . ?
C49B N1 1.696(13) . ?
C49B H49C 0.97 . ?
C49B H49D 0.97 . ?
C50B C51 1.302(13) . ?
C50B H50C 0.97 . ?
C50B H50D 0.97 . ?
C51 N2 1.488(7) . ?
C52 N3 1.475(7) . ?
C52 C53 1.519(7) . ?
C52 H52A 0.97 . ?
C52 H52B 0.97 . ?
C53 C54 1.507(7) . ?
C53 H53A 0.97 . ?
C53 H53B 0.97 . ?
C54 N4 1.483(7) . ?
C54 H54A 0.97 . ?
C54 H54B 0.97 . ?
C55 N5 1.478(7) . ?
C55 C56 1.513(7) . ?
C55 H55A 0.97 . ?
C55 H55B 0.97 . ?
C56 C57 1.509(8) . ?
C56 H56A 0.97 . ?
C56 H56B 0.97 . ?
C57 N6 1.462(8) . ?
C57 H57A 0.97 . ?
C57 H57B 0.97 . ?
C58 N7 1.481(6) . ?
C58 C59 1.518(7) . ?
C58 H58A 0.97 . ?
C58 H58B 0.97 . ?
C59 C60 1.507(8) . ?
C59 H59A 0.97 . ?
C59 H59B 0.97 . ?
C60 N8 1.481(6) . ?
C60 H60A 0.97 . ?
C60 H60B 0.97 . ?
C61 N9 1.492(7) . ?
C61 C62 1.513(8) . ?
C61 H61A 0.97 . ?
C61 H61B 0.97 . ?
C62 C63 1.519(8) . ?
C62 H62A 0.97 . ?
C62 H62B 0.97 . ?
C63 N10 1.470(6) . ?
C63 H63A 0.97 . ?
C63 H63B 0.97 . ?
C64 N11 1.466(7) . ?
C64 C65 1.509(8) . ?
C64 H64A 0.97 . ?
C64 H64B 0.97 . ?
C65 C66B 1.381(15) . ?
C65 C66A 1.558(12) . ?
C66A N12A 1.440(14) . ?
C66A H66A 0.97 . ?
C66A H66B 0.97 . ?
C66B N12B 1.524(17) . ?
C66B H66C 0.97 . ?
C66B H66D 0.97 . ?
N1 Cd2 2.396(4) . ?
N2 Cd2 2.358(4) . ?
N2 H2A 0.9 . ?
N2 H2B 0.9 . ?
N3 Cd2 2.382(4) . ?
N3 H3A 0.9 . ?
N3 H3B 0.9 . ?
N4 Cd2 2.355(4) . ?
N4 H4A 0.9 . ?
N4 H4B 0.9 . ?
N5 Cd2 2.353(4) . ?
N5 H5A 0.9 . ?
N5 H5B 0.9 . ?
N7 Cd3 2.364(4) . ?
N7 H7A 0.9 . ?
N7 H7B 0.9 . ?
N8 Cd3 2.386(4) . ?
N8 H8A 0.9 . ?
N8 H8B 0.9 . ?
N9 Cd3 2.347(4) . ?
N9 H9A 0.9 . ?
N9 H9B 0.9 . ?
N10 Cd3 2.407(4) . ?
N10 H10A 0.9 . ?
N10 H10B 0.9 . ?
N11 Cd3 2.370(4) . ?
N11 H11A 0.9 . ?
N11 H11B 0.9 . ?
S1 Cd1 2.5758(14) . ?
S2 Cd4 2.5633(13) 1_656 ?
S2 Cd2 2.7933(14) . ?
S3 Cd1 2.4977(14) . ?
S4 Cd1 2.5317(14) 2_865 ?
S5 Cd1 2.5706(13) . ?
S5 Cd3 2.6942(14) . ?
S6 Cd4 2.5477(14) . ?
S7 Cd4 2.5104(15) . ?
S8 Cd4 2.5332(14) 2_754 ?
Cd1 S4 2.5317(14) 2_865 ?
Cd4 S8 2.5332(14) 2_754 ?
Cd4 S2 2.5633(13) 1_454 ?

loop_
_geom_hbond_atom_site_label_D
_geom_hbond_atom_site_label_H
_geom_hbond_atom_site_label_A
_geom_hbond_distance_DH
_geom_hbond_distance_HA
_geom_hbond_distance_DA
_geom_hbond_angle_DHA
_geom_hbond_site_symmetry_A
N2 H2A S7 0.9 2.61 3.336(5) 137.8 1_556
N2 H2B S8 0.9 2.82 3.704(5) 167.5 2_855
N3 H3A S6 0.9 2.66 3.483(5) 152.3 1_556
N4 H4B S7 0.9 2.6 3.477(5) 166.8 1_556
N5 H5A S4 0.9 2.56 3.463(5) 175.7 1_556
N5 H5B S6 0.9 2.95 3.788(5) 156 1_656
N7 H7B S1 0.9 2.92 3.778(5) 158.9 .
N8 H8A S3 0.9 2.94 3.698(4) 143.1 1_455
N8 H8B S1 0.9 2.99 3.794(4) 149 1_455
N9 H9A S3 0.9 2.46 3.322(5) 161.7 1_455
N10 H10A S8 0.9 2.82 3.554(4) 139.8 1_556
N10 H10B S1 0.9 2.77 3.657(4) 168.1 1_455
N11 H11A S1 0.9 2.66 3.451(4) 146.9 .
N11 H11B N12A 0.9 2.44 3.064(11) 126.8 .
N11 H11B S8 0.9 2.81 3.529(5) 138.2 1_556
